data_7158240
loop_
_publ_author_name
'Alvarez, Marie Stacey'
'Houz\'e, Cedric'
'Groni, Sihem'
'Sch\"ollhorn, Bernd'
'Fave, Claire'

_publ_section_title
;
 Halogen bonding effect on electrochemical anion oxidation in ionic
 liquids.
;
_journal_issue 35
_journal_name_full 'Organic &amp; biomolecular chemistry'
_journal_page_first 7587
_journal_page_last 7593
_journal_paper_doi 10.1039/d1ob01031j
_journal_volume 19
_journal_year 2021
_chemical_formula_moiety ' C6 H10 I N2, Br '
_chemical_formula_sum 'C6 H10 Br I N2'
_chemical_formula_weight 316.97
_space_group_crystal_system orthorhombic
_space_group_IT_number 61
_space_group_name_Hall '-P 2ac 2ab'
_space_group_name_H-M_alt 'P b c a'
_atom_sites_solution_hydrogens geom
_atom_sites_solution_primary difmap
_audit_creation_method SHELXL-2018/3
_audit_update_record
;
2021-05-28 deposited with the CCDC.	2021-08-13 downloaded from the CCDC.
;
_cell_angle_alpha 90
_cell_angle_beta 90
_cell_angle_gamma 90
_cell_formula_units_Z 8
_cell_length_a 11.7188(9)
_cell_length_b 11.8757(9)
_cell_length_c 13.5901(10)
_cell_measurement_reflns_used 9889
_cell_measurement_temperature 100(1)
_cell_measurement_theta_max 30.58
_cell_measurement_theta_min 2.87
_cell_volume 1891.3(2)
_computing_cell_refinement 'Bruker SAINT'
_computing_data_collection 'Bruker APEX2'
_computing_data_reduction 'Bruker SAINT'
_computing_structure_refinement 'SHELXL-2018/3 (Sheldrick, 2018)'
_computing_structure_solution 'SHELXS-97 (Sheldrick, 2008)'
_diffrn_ambient_temperature 100(1)
_diffrn_measured_fraction_theta_full 1.000
_diffrn_measured_fraction_theta_max 0.996
_diffrn_measurement_device_type 'Bruker APEX-II CCD'
_diffrn_measurement_method '\f and \w scans'
_diffrn_radiation_monochromator graphite
_diffrn_radiation_source 'sealed tube'
_diffrn_radiation_type MoK\a
_diffrn_radiation_wavelength 0.71073
_diffrn_reflns_av_R_equivalents 0.0564
_diffrn_reflns_av_unetI/netI 0.0246
_diffrn_reflns_Laue_measured_fraction_full 1.000
_diffrn_reflns_Laue_measured_fraction_max 0.996
_diffrn_reflns_limit_h_max 16
_diffrn_reflns_limit_h_min -16
_diffrn_reflns_limit_k_max 16
_diffrn_reflns_limit_k_min -16
_diffrn_reflns_limit_l_max 18
_diffrn_reflns_limit_l_min -19
_diffrn_reflns_number 40914
_diffrn_reflns_point_group_measured_fraction_full 1.000
_diffrn_reflns_point_group_measured_fraction_max 0.996
_diffrn_reflns_theta_full 25.000
_diffrn_reflns_theta_max 30.580
_diffrn_reflns_theta_min 2.865
_exptl_absorpt_coefficient_mu 7.548
_exptl_absorpt_correction_T_max 0.6461
_exptl_absorpt_correction_T_min 0.3307
_exptl_absorpt_correction_type multi-scan
_exptl_absorpt_process_details 'Bruker APEX2'
_exptl_crystal_colour colorless
_exptl_crystal_density_diffrn 2.226
_exptl_crystal_description plate
_exptl_crystal_F_000 1184
_exptl_crystal_size_max 0.270
_exptl_crystal_size_mid 0.240
_exptl_crystal_size_min 0.110
_refine_diff_density_max 1.273
_refine_diff_density_min -1.793
_refine_diff_density_rms 0.165
_refine_ls_extinction_method none
_refine_ls_goodness_of_fit_ref 1.111
_refine_ls_hydrogen_treatment constr
_refine_ls_matrix_type full
_refine_ls_number_parameters 93
_refine_ls_number_reflns 2897
_refine_ls_number_restraints 0
_refine_ls_restrained_S_all 1.111
_refine_ls_R_factor_all 0.0382
_refine_ls_R_factor_gt 0.0263
_refine_ls_shift/su_max 0.002
_refine_ls_shift/su_mean 0.000
_refine_ls_structure_factor_coef Fsqd
_refine_ls_weighting_details 'w=1/[\s^2^(Fo^2^)+(0.0283P)^2^+5.1578P] where P=(Fo^2^+2Fc^2^)/3'
_refine_ls_weighting_scheme calc
_refine_ls_wR_factor_gt 0.0610
_refine_ls_wR_factor_ref 0.0696
_reflns_Friedel_coverage 0.000
_reflns_number_gt 2442
_reflns_number_total 2897
_reflns_threshold_expression 'I > 2\s(I)'
_cod_data_source_file d1ob01031j2.cif
_cod_data_source_block 2724_GuillotICMMO
_cod_depositor_comments 'Adding full bibliography for 7158240--7158241.cif.'
_cod_database_code 7158240
_shelx_space_group_comment
;
The symmetry employed for this shelxl refinement is uniquely defined
by the following loop, which should always be used as a source of
symmetry information in preference to the above space-group names.
They are only intended as comments.
;
_shelx_estimated_absorpt_t_min 0.243
_shelx_estimated_absorpt_t_max 0.501

loop_
_space_group_symop_operation_xyz
'x, y, z'
'-x+1/2, -y, z+1/2'
'-x, y+1/2, -z+1/2'
'x+1/2, -y+1/2, -z'
'-x, -y, -z'
'x-1/2, y, -z-1/2'
'x, -y-1/2, z-1/2'
'-x-1/2, y-1/2, z'

loop_
_atom_site_label
_atom_site_type_symbol
_atom_site_fract_x
_atom_site_fract_y
_atom_site_fract_z
_atom_site_U_iso_or_equiv
_atom_site_adp_type
_atom_site_occupancy
_atom_site_site_symmetry_order
_atom_site_calc_flag
_atom_site_refinement_flags_posn
_atom_site_refinement_flags_adp
_atom_site_refinement_flags_occupancy
_atom_site_disorder_assembly
_atom_site_disorder_group
C1 C 0.4998(3) 0.1302(2) 0.5955(2) 0.0178(6) Uani 1 1 d . . . . .
C2 C 0.3362(3) 0.0449(3) 0.5625(2) 0.0200(6) Uani 1 1 d . . . . .
H2 H 0.269480 0.000189 0.569735 0.024 Uiso 1 1 calc R U . . .
C3 C 0.3666(3) 0.1052(3) 0.4821(3) 0.0205(6) Uani 1 1 d . . . . .
H3 H 0.325259 0.110618 0.422108 0.025 Uiso 1 1 calc R U . . .
C4 C 0.4182(3) 0.0173(3) 0.7331(2) 0.0200(6) Uani 1 1 d . . . . .
H4A H 0.491446 -0.018571 0.748160 0.030 Uiso 1 1 calc R U . . .
H4B H 0.356698 -0.038070 0.739473 0.030 Uiso 1 1 calc R U . . .
H4C H 0.404986 0.079584 0.779004 0.030 Uiso 1 1 calc R U . . .
C5 C 0.5301(3) 0.2348(3) 0.4376(2) 0.0226(6) Uani 1 1 d . . . . .
H5A H 0.506636 0.220147 0.368821 0.027 Uiso 1 1 calc R U . . .
H5B H 0.613144 0.220898 0.442687 0.027 Uiso 1 1 calc R U . . .
C6 C 0.5052(3) 0.3571(3) 0.4633(3) 0.0269(7) Uani 1 1 d . . . . .
H6A H 0.423194 0.371517 0.456849 0.040 Uiso 1 1 calc R U . . .
H6B H 0.547307 0.406633 0.418493 0.040 Uiso 1 1 calc R U . . .
H6C H 0.529085 0.372010 0.531207 0.040 Uiso 1 1 calc R U . . .
N1 N 0.4205(2) 0.0609(2) 0.63204(19) 0.0162(5) Uani 1 1 d . . . . .
N2 N 0.4690(2) 0.1573(2) 0.50369(19) 0.0178(5) Uani 1 1 d . . . . .
I1 I 0.64033(2) 0.19344(2) 0.67184(2) 0.01633(7) Uani 1 1 d . . . . .
Br1 Br 0.82940(3) 0.32123(2) 0.79043(2) 0.01781(8) Uani 1 1 d . . . . .

loop_
_atom_site_aniso_label
_atom_site_aniso_U_11
_atom_site_aniso_U_22
_atom_site_aniso_U_33
_atom_site_aniso_U_23
_atom_site_aniso_U_13
_atom_site_aniso_U_12
C1 0.0191(14) 0.0144(12) 0.0198(14) -0.0015(11) -0.0005(11) 0.0034(11)
C2 0.0201(15) 0.0154(13) 0.0247(15) -0.0040(11) -0.0039(12) -0.0003(11)
C3 0.0232(15) 0.0165(13) 0.0218(15) -0.0035(11) -0.0043(12) 0.0013(12)
C4 0.0218(15) 0.0161(13) 0.0220(15) 0.0032(11) -0.0026(12) -0.0026(12)
C5 0.0262(16) 0.0232(15) 0.0183(14) 0.0016(12) 0.0011(12) -0.0010(13)
C6 0.0362(19) 0.0188(14) 0.0259(16) 0.0042(12) -0.0028(14) -0.0015(14)
N1 0.0184(12) 0.0109(10) 0.0194(12) -0.0013(9) -0.0021(10) 0.0015(9)
N2 0.0196(12) 0.0147(11) 0.0190(12) -0.0022(9) 0.0004(10) 0.0005(10)
I1 0.01637(10) 0.01394(10) 0.01868(11) -0.00067(6) -0.00021(7) -0.00012(6)
Br1 0.01765(15) 0.01429(13) 0.02151(16) -0.00002(10) -0.00181(12) 0.00093(11)

loop_
_atom_type_symbol
_atom_type_description
_atom_type_scat_dispersion_real
_atom_type_scat_dispersion_imag
_atom_type_scat_source
C C 0.0031 0.0016 'International Tables Vol C Tables 4.2.6.8 and 6.1.1.4'
H H 0.0000 0.0000 'International Tables Vol C Tables 4.2.6.8 and 6.1.1.4'
N N 0.0061 0.0033 'International Tables Vol C Tables 4.2.6.8 and 6.1.1.4'
I I -0.4742 1.8119 'International Tables Vol C Tables 4.2.6.8 and 6.1.1.4'
Br Br -0.2910 2.4595 'International Tables Vol C Tables 4.2.6.8 and 6.1.1.4'

loop_
_geom_angle_atom_site_label_1
_geom_angle_atom_site_label_2
_geom_angle_atom_site_label_3
_geom_angle
_geom_angle_site_symmetry_1
_geom_angle_site_symmetry_3
_geom_angle_publ_flag
N1 C1 N2 107.9(3) . . ?
N1 C1 I1 125.9(2) . . ?
N2 C1 I1 126.1(2) . . ?
C3 C2 N1 107.0(3) . . ?
C2 C3 N2 107.1(3) . . ?
N2 C5 C6 111.3(3) . . ?
C1 N1 C2 109.1(3) . . ?
C1 N1 C4 125.2(3) . . ?
C2 N1 C4 125.4(3) . . ?
C1 N2 C3 108.9(3) . . ?
C1 N2 C5 126.0(3) . . ?
C3 N2 C5 124.9(3) . . ?

loop_
_geom_bond_atom_site_label_1
_geom_bond_atom_site_label_2
_geom_bond_distance
_geom_bond_site_symmetry_2
_geom_bond_publ_flag
C1 N1 1.337(4) . ?
C1 N2 1.338(4) . ?
C1 I1 2.086(3) . ?
C2 C3 1.354(5) . ?
C2 N1 1.380(4) . ?
C3 N2 1.382(4) . ?
C4 N1 1.467(4) . ?
C5 N2 1.471(4) . ?
C5 C6 1.522(5) . ?
